data_8107029
loop_
_publ_author_name
'Ghabbour, Hazem A.'
'Al-Omar, Mohamed A.'

_publ_section_title
;
 Crystal structure of
 N-(5-bromo-4-(p-tolyl)thiazol-2-yl)-4-chlorobutanamide, C14H14BrClN2OS
;
_journal_issue 3
_journal_name_full 'Zeitschrift f\"ur Kristallographie - New Crystal Structures'
_journal_page_first 859
_journal_page_last 860
_journal_paper_doi 10.1515/ncrs-2015-0293
_journal_volume 231
_journal_year 2016
_chemical_formula_sum 'C14 H14 Br Cl N2 O S'
_chemical_formula_weight 373.69
_space_group_crystal_system monoclinic
_space_group_IT_number 14
_space_group_name_Hall '-P 2ybc'
_space_group_name_H-M_alt 'P 1 21/c 1'
_atom_sites_solution_hydrogens mixed
_cell_angle_alpha 90
_cell_angle_beta 113.107(4)
_cell_angle_gamma 90
_cell_formula_units_Z 4
_cell_length_a 9.8377(5)
_cell_length_b 9.6008(5)
_cell_length_c 17.5784(11)
_cell_measurement_reflns_used 702
_cell_measurement_temperature 293(2)
_cell_measurement_theta_max 68.93
_cell_measurement_theta_min 4.57
_cell_volume 1527.08(15)
_computing_cell_refinement 'Bruker SAINT'
_computing_data_collection 'Bruker APEX2'
_computing_data_reduction 'Bruker SAINT'
_computing_molecular_graphics 'Bruker SHELXTL'
_computing_publication_material 'Bruker SHELXTL'
_computing_structure_refinement 'SHELXL-97 (Sheldrick, 2008)'
_computing_structure_solution 'SHELXS-97 (Sheldrick, 2008)'
_diffrn_ambient_temperature 293(2)
_diffrn_measured_fraction_theta_full 0.998
_diffrn_measured_fraction_theta_max 0.998
_diffrn_measurement_device_type 'Bruker APEX-II CCD'
_diffrn_measurement_method '\f and \w scans'
_diffrn_radiation_monochromator graphite
_diffrn_radiation_source 'sealed tube'
_diffrn_radiation_type CuK\a
_diffrn_radiation_wavelength 1.54178
_diffrn_reflns_av_R_equivalents 0.0630
_diffrn_reflns_av_unetI/netI 0.0767
_diffrn_reflns_Laue_measured_fraction_full 0.998
_diffrn_reflns_Laue_measured_fraction_max 0.998
_diffrn_reflns_limit_h_max 11
_diffrn_reflns_limit_h_min -11
_diffrn_reflns_limit_k_max 10
_diffrn_reflns_limit_k_min -11
_diffrn_reflns_limit_l_max 19
_diffrn_reflns_limit_l_min -20
_diffrn_reflns_number 9167
_diffrn_reflns_point_group_measured_fraction_full 0.998
_diffrn_reflns_point_group_measured_fraction_max 0.998
_diffrn_reflns_theta_full 62.485
_diffrn_reflns_theta_max 62.485
_diffrn_reflns_theta_min 4.887
_exptl_absorpt_coefficient_mu 6.530
_exptl_absorpt_correction_T_max 0.882
_exptl_absorpt_correction_T_min 0.835
_exptl_absorpt_correction_type multi-scan
_exptl_absorpt_process_details SADABS_Bruker_2014
_exptl_crystal_colour colorless
_exptl_crystal_density_diffrn 1.625
_exptl_crystal_description block
_exptl_crystal_F_000 752
_exptl_crystal_size_max 0.434
_exptl_crystal_size_mid 0.236
_exptl_crystal_size_min 0.176
_refine_diff_density_max 0.808
_refine_diff_density_min -0.782
_refine_diff_density_rms 0.109
_refine_ls_extinction_coef 0.0026(3)
_refine_ls_extinction_expression Fc^*^=kFc[1+0.001xFc^2^\l^3^/sin(2\q)]^-1/4^
_refine_ls_extinction_method 'SHELXL-2014/7 (Sheldrick 2014'
_refine_ls_goodness_of_fit_ref 0.979
_refine_ls_hydrogen_treatment constr
_refine_ls_matrix_type full
_refine_ls_number_parameters 183
_refine_ls_number_reflns 2418
_refine_ls_number_restraints 0
_refine_ls_restrained_S_all 0.979
_refine_ls_R_factor_all 0.0724
_refine_ls_R_factor_gt 0.0665
_refine_ls_shift/su_max 0.000
_refine_ls_shift/su_mean 0.000
_refine_ls_structure_factor_coef Fsqd
_refine_ls_weighting_details 'w=1/[\s^2^(Fo^2^)+(0.0250P)^2^+5.0000P] where P=(Fo^2^+2Fc^2^)/3'
_refine_ls_weighting_scheme calc
_refine_ls_wR_factor_gt 0.1556
_refine_ls_wR_factor_ref 0.1597
_reflns_Friedel_coverage 0.000
_reflns_Friedel_fraction_full .
_reflns_Friedel_fraction_max .
_reflns_number_gt 2089
_reflns_number_total 2418
_reflns_threshold_expression 'I > 2\s(I)'
_cod_data_source_file suppl_ncrs-2015-0293_suppl.cif
_cod_data_source_block a
_cod_original_sg_symbol_H-M 'P 21/c'
_cod_database_code 8107029
_shelx_space_group_comment
;
The symmetry employed for this shelxl refinement is uniquely defined
by the following loop, which should always be used as a source of
symmetry information in preference to the above space-group names.
They are only intended as comments.
;

loop_
_space_group_symop_operation_xyz
'x, y, z'
'-x, y+1/2, -z+1/2'
'-x, -y, -z'
'x, -y-1/2, z-1/2'

loop_
_atom_site_label
_atom_site_type_symbol
_atom_site_fract_x
_atom_site_fract_y
_atom_site_fract_z
_atom_site_U_iso_or_equiv
_atom_site_adp_type
_atom_site_occupancy
_atom_site_site_symmetry_order
_atom_site_calc_flag
_atom_site_refinement_flags_posn
_atom_site_refinement_flags_adp
_atom_site_refinement_flags_occupancy
_atom_site_disorder_assembly
_atom_site_disorder_group
Br1 Br 0.30244(9) -0.09798(7) 0.51283(5) 0.0827(3) Uani 1 1 d . . . . .
Cl1 Cl -0.4562(3) 0.1747(3) 0.7651(2) 0.1438(11) Uani 1 1 d . . . . .
S1 S 0.14157(15) -0.06516(12) 0.62903(8) 0.0543(4) Uani 1 1 d . . . . .
O1 O -0.0019(5) -0.1108(4) 0.7279(3) 0.0683(11) Uani 1 1 d . . . . .
N1 N 0.1163(4) 0.2007(4) 0.6109(3) 0.0509(10) Uani 1 1 d . . . . .
N2 N 0.0133(5) 0.1161(4) 0.7008(3) 0.0558(11) Uani 1 1 d . . . . .
H2N H -0.0008 0.1885 0.7149 0.067 Uiso 1 1 d R U . . .
C1 C 0.3138(8) 0.2401(7) 0.4688(5) 0.084(2) Uani 1 1 d . . . . .
H1A H 0.3510 0.1511 0.4685 0.100 Uiso 1 1 calc R U . . .
C2 C 0.3468(8) 0.3459(7) 0.4251(4) 0.0817(19) Uani 1 1 d . . . . .
H2A H 0.4054 0.3256 0.3959 0.098 Uiso 1 1 calc R U . . .
C3 C 0.2962(6) 0.4788(6) 0.4234(3) 0.0574(12) Uani 1 1 d . . . . .
C4 C 0.2088(8) 0.5021(6) 0.4656(4) 0.0801(19) Uani 1 1 d . . . . .
H4A H 0.1714 0.5912 0.4653 0.096 Uiso 1 1 calc R U . . .
C5 C 0.1732(8) 0.3977(6) 0.5092(4) 0.0727(17) Uani 1 1 d . . . . .
H5A H 0.1118 0.4182 0.5366 0.087 Uiso 1 1 calc R U . . .
C6 C 0.2266(5) 0.2647(5) 0.5127(3) 0.0495(11) Uani 1 1 d . . . . .
C7 C 0.3378(8) 0.5924(7) 0.3773(4) 0.0753(17) Uani 1 1 d . . . . .
H7A H 0.2709 0.6694 0.3682 0.113 Uiso 1 1 calc R U . . .
H7B H 0.3321 0.5572 0.3250 0.113 Uiso 1 1 calc R U . . .
H7C H 0.4368 0.6230 0.4093 0.113 Uiso 1 1 calc R U . . .
C8 C 0.1882(5) 0.1569(5) 0.5606(3) 0.0483(11) Uani 1 1 d . . . . .
C9 C 0.2116(5) 0.0174(5) 0.5650(3) 0.0515(11) Uani 1 1 d . . . . .
C10 C 0.0875(5) 0.0965(5) 0.6486(3) 0.0497(11) Uani 1 1 d . . . . .
C11 C -0.0344(6) 0.0104(5) 0.7351(3) 0.0551(12) Uani 1 1 d . . . . .
C12 C -0.1370(8) 0.0487(6) 0.7774(4) 0.0725(17) Uani 1 1 d . . . . .
H12A H -0.1439 0.1492 0.7802 0.087 Uiso 1 1 calc R U . . .
H12B H -0.0984 0.0124 0.8334 0.087 Uiso 1 1 calc R U . . .
C13 C -0.2887(8) -0.0122(9) 0.7288(6) 0.104(3) Uani 1 1 d . . . . .
H13A H -0.3279 0.0301 0.6743 0.125 Uiso 1 1 calc R U . . .
H13B H -0.2777 -0.1111 0.7215 0.125 Uiso 1 1 calc R U . . .
C14 C -0.3986(10) 0.0068(10) 0.7673(7) 0.116(3) Uani 1 1 d . . . . .
H14A H -0.3549 -0.0243 0.8243 0.139 Uiso 1 1 calc R U . . .
H14B H -0.4839 -0.0516 0.7384 0.139 Uiso 1 1 calc R U . . .

loop_
_atom_site_aniso_label
_atom_site_aniso_U_11
_atom_site_aniso_U_22
_atom_site_aniso_U_33
_atom_site_aniso_U_23
_atom_site_aniso_U_13
_atom_site_aniso_U_12
Br1 0.1128(6) 0.0578(4) 0.1101(6) 0.0010(3) 0.0788(5) 0.0197(3)
Cl1 0.143(2) 0.0959(16) 0.248(3) 0.0078(18) 0.136(2) 0.0253(14)
S1 0.0645(8) 0.0380(6) 0.0716(8) 0.0022(5) 0.0387(7) 0.0047(5)
O1 0.087(3) 0.044(2) 0.094(3) 0.0069(18) 0.057(2) 0.0009(18)
N1 0.058(2) 0.039(2) 0.068(3) 0.0031(18) 0.037(2) 0.0037(17)
N2 0.070(3) 0.039(2) 0.075(3) 0.0009(19) 0.048(2) 0.0045(19)
C1 0.114(5) 0.053(3) 0.127(6) 0.008(3) 0.094(5) 0.010(3)
C2 0.101(5) 0.071(4) 0.110(5) 0.006(4) 0.081(4) 0.001(4)
C3 0.057(3) 0.060(3) 0.058(3) 0.008(2) 0.025(2) -0.006(2)
C4 0.109(5) 0.052(3) 0.108(5) 0.020(3) 0.073(4) 0.019(3)
C5 0.093(4) 0.056(3) 0.100(5) 0.015(3) 0.071(4) 0.016(3)
C6 0.049(2) 0.047(3) 0.060(3) 0.002(2) 0.028(2) 0.001(2)
C7 0.085(4) 0.074(4) 0.078(4) 0.014(3) 0.044(4) -0.007(3)
C8 0.049(2) 0.043(2) 0.059(3) 0.002(2) 0.028(2) 0.002(2)
C9 0.053(3) 0.047(3) 0.061(3) 0.000(2) 0.029(2) 0.006(2)
C10 0.054(3) 0.040(2) 0.065(3) 0.000(2) 0.033(2) 0.000(2)
C11 0.061(3) 0.045(3) 0.071(3) -0.001(2) 0.039(3) -0.005(2)
C12 0.098(5) 0.060(3) 0.086(4) -0.002(3) 0.065(4) -0.006(3)
C13 0.082(5) 0.091(5) 0.164(8) -0.022(5) 0.075(5) -0.009(4)
C14 0.098(6) 0.097(6) 0.188(9) 0.013(6) 0.094(6) 0.002(5)

loop_
_atom_type_symbol
_atom_type_description
_atom_type_scat_dispersion_real
_atom_type_scat_dispersion_imag
_atom_type_scat_source
C C 0.0181 0.0091 'International Tables Vol C Tables 4.2.6.8 and 6.1.1.4'
H H 0.0000 0.0000 'International Tables Vol C Tables 4.2.6.8 and 6.1.1.4'
Br Br -0.6763 1.2805 'International Tables Vol C Tables 4.2.6.8 and 6.1.1.4'
Cl Cl 0.3639 0.7018 'International Tables Vol C Tables 4.2.6.8 and 6.1.1.4'
N N 0.0311 0.0180 'International Tables Vol C Tables 4.2.6.8 and 6.1.1.4'
O O 0.0492 0.0322 'International Tables Vol C Tables 4.2.6.8 and 6.1.1.4'
S S 0.3331 0.5567 'International Tables Vol C Tables 4.2.6.8 and 6.1.1.4'

loop_
_geom_angle_atom_site_label_1
_geom_angle_atom_site_label_2
_geom_angle_atom_site_label_3
_geom_angle
_geom_angle_site_symmetry_1
_geom_angle_site_symmetry_3
C10 S1 C9 87.1(2) . .
C10 N1 C8 111.0(4) . .
C11 N2 C10 123.7(4) . .
C11 N2 H2N 113.4 . .
C10 N2 H2N 122.9 . .
C6 C1 C2 121.1(6) . .
C6 C1 H1A 119.5 . .
C2 C1 H1A 119.5 . .
C3 C2 C1 122.3(5) . .
C3 C2 H2A 118.9 . .
C1 C2 H2A 118.9 . .
C4 C3 C2 116.5(5) . .
C4 C3 C7 122.6(5) . .
C2 C3 C7 121.0(5) . .
C3 C4 C5 122.3(6) . .
C3 C4 H4A 118.8 . .
C5 C4 H4A 118.8 . .
C6 C5 C4 121.4(5) . .
C6 C5 H5A 119.3 . .
C4 C5 H5A 119.3 . .
C5 C6 C1 116.4(5) . .
C5 C6 C8 120.0(4) . .
C1 C6 C8 123.6(5) . .
C3 C7 H7A 109.5 . .
C3 C7 H7B 109.5 . .
H7A C7 H7B 109.5 . .
C3 C7 H7C 109.5 . .
H7A C7 H7C 109.5 . .
H7B C7 H7C 109.5 . .
C9 C8 N1 112.2(4) . .
C9 C8 C6 130.6(4) . .
N1 C8 C6 117.2(4) . .
C8 C9 S1 112.9(3) . .
C8 C9 Br1 131.2(4) . .
S1 C9 Br1 115.9(3) . .
N1 C10 N2 120.7(4) . .
N1 C10 S1 116.7(4) . .
N2 C10 S1 122.6(3) . .
O1 C11 N2 121.0(5) . .
O1 C11 C12 122.2(5) . .
N2 C11 C12 116.7(5) . .
C11 C12 C13 109.1(5) . .
C11 C12 H12A 109.9 . .
C13 C12 H12A 109.9 . .
C11 C12 H12B 109.9 . .
C13 C12 H12B 109.9 . .
H12A C12 H12B 108.3 . .
C14 C13 C12 115.1(7) . .
C14 C13 H13A 108.5 . .
C12 C13 H13A 108.5 . .
C14 C13 H13B 108.5 . .
C12 C13 H13B 108.5 . .
H13A C13 H13B 107.5 . .
C13 C14 Cl1 113.5(6) . .
C13 C14 H14A 108.9 . .
Cl1 C14 H14A 108.9 . .
C13 C14 H14B 108.9 . .
Cl1 C14 H14B 108.9 . .
H14A C14 H14B 107.7 . .

loop_
_geom_bond_atom_site_label_1
_geom_bond_atom_site_label_2
_geom_bond_distance
_geom_bond_site_symmetry_2
Br1 C9 1.874(5) .
Cl1 C14 1.704(9) .
S1 C10 1.718(5) .
S1 C9 1.725(5) .
O1 C11 1.227(6) .
N1 C10 1.292(6) .
N1 C8 1.396(6) .
N2 C11 1.355(6) .
N2 C10 1.392(6) .
N2 H2N 0.7686 .
C1 C6 1.381(7) .
C1 C2 1.386(8) .
C1 H1A 0.9300 .
C2 C3 1.366(9) .
C2 H2A 0.9300 .
C3 C4 1.357(8) .
C3 C7 1.508(7) .
C4 C5 1.388(8) .
C4 H4A 0.9300 .
C5 C6 1.373(7) .
C5 H5A 0.9300 .
C6 C8 1.474(7) .
C7 H7A 0.9600 .
C7 H7B 0.9600 .
C7 H7C 0.9600 .
C8 C9 1.356(7) .
C11 C12 1.516(7) .
C12 C13 1.516(10) .
C12 H12A 0.9700 .
C12 H12B 0.9700 .
C13 C14 1.495(9) .
C13 H13A 0.9700 .
C13 H13B 0.9700 .
C14 H14A 0.9700 .
C14 H14B 0.9700 .

loop_
_geom_hbond_atom_site_label_D
_geom_hbond_atom_site_label_H
_geom_hbond_atom_site_label_A
_geom_hbond_distance_DH
_geom_hbond_distance_HA
_geom_hbond_distance_DA
_geom_hbond_angle_DHA
_geom_hbond_site_symmetry_A
N2 H2N O1 0.77 2.17 2.926(5) 169.1 2_556

loop_
_geom_torsion_atom_site_label_1
_geom_torsion_atom_site_label_2
_geom_torsion_atom_site_label_3
_geom_torsion_atom_site_label_4
_geom_torsion
_geom_torsion_site_symmetry_1
_geom_torsion_site_symmetry_2
_geom_torsion_site_symmetry_3
_geom_torsion_site_symmetry_4
C6 C1 C2 C3 0.3(12) . . . .
C1 C2 C3 C4 -1.3(11) . . . .
C1 C2 C3 C7 178.2(7) . . . .
C2 C3 C4 C5 0.7(11) . . . .
C7 C3 C4 C5 -178.7(7) . . . .
C3 C4 C5 C6 0.8(12) . . . .
C4 C5 C6 C1 -1.7(10) . . . .
C4 C5 C6 C8 179.1(6) . . . .
C2 C1 C6 C5 1.2(10) . . . .
C2 C1 C6 C8 -179.7(6) . . . .
C10 N1 C8 C9 -1.0(6) . . . .
C10 N1 C8 C6 179.3(5) . . . .
C5 C6 C8 C9 170.9(6) . . . .
C1 C6 C8 C9 -8.2(9) . . . .
C5 C6 C8 N1 -9.4(8) . . . .
C1 C6 C8 N1 171.5(6) . . . .
N1 C8 C9 S1 1.6(6) . . . .
C6 C8 C9 S1 -178.7(4) . . . .
N1 C8 C9 Br1 -179.6(4) . . . .
C6 C8 C9 Br1 0.1(9) . . . .
C10 S1 C9 C8 -1.4(4) . . . .
C10 S1 C9 Br1 179.6(3) . . . .
C8 N1 C10 N2 -178.7(5) . . . .
C8 N1 C10 S1 -0.1(6) . . . .
C11 N2 C10 N1 172.6(5) . . . .
C11 N2 C10 S1 -5.9(8) . . . .
C9 S1 C10 N1 0.9(5) . . . .
C9 S1 C10 N2 179.4(5) . . . .
C10 N2 C11 O1 7.0(9) . . . .
C10 N2 C11 C12 -169.1(5) . . . .
O1 C11 C12 C13 -63.3(8) . . . .
N2 C11 C12 C13 112.8(6) . . . .
C11 C12 C13 C14 175.0(7) . . . .
C12 C13 C14 Cl1 70.5(10) . . . .
